data_7229215
loop_
_publ_author_name
'Tian, Xiao-Yun'
'Zhou, Hao-Long'
'Fang, Xin'
'Mo, Zong-Wen'
'Xu, Yantong'
'Zhou, Dong-Dong'
'Zhang, Jie-Peng'

_publ_section_title
;
 Diverse coordination polymers from a new bent dipyridyl type ligand
 3,6-di(pyridin-4-yl)-9H-carbazole
;
_journal_name_full CrystEngComm
_journal_paper_doi 10.1039/C7CE01483J
_journal_year 2017
_chemical_formula_moiety 'C44 H32 F N6 O Zn, F6 P, 2(H2 O), 2(C3 H7 N O)'
_chemical_formula_sum 'C50 H50 F7 N8 O5 P Zn'
_chemical_formula_weight 1072.32
_chemical_name_systematic
;
 ?
;
_space_group_crystal_system monoclinic
_space_group_IT_number 5
_space_group_name_Hall 'C 2y'
_space_group_name_H-M_alt 'C 1 2 1'
_symmetry_space_group_name_Hall 'C 2y'
_symmetry_space_group_name_H-M 'C 1 2 1'
_atom_sites_solution_hydrogens mixed
_audit_creation_date 2017-08-04
_audit_creation_method
;
Olex2 1.2
(compiled 2016.11.30 svn.r3356 for OlexSys, GUI svn.r5370)
;
_audit_update_record
;
2017-08-10 deposited with the CCDC.
2017-09-20 downloaded from the CCDC.
;
_cell_angle_alpha 90
_cell_angle_beta 118.548(3)
_cell_angle_gamma 90
_cell_formula_units_Z 2
_cell_length_a 23.5121(8)
_cell_length_b 7.7408(3)
_cell_length_c 15.3224(5)
_cell_measurement_reflns_used 2776
_cell_measurement_temperature 156(2)
_cell_measurement_theta_max 62.3540
_cell_measurement_theta_min 3.9470
_cell_volume 2449.65(16)
_computing_molecular_graphics 'Olex2 (Dolomanov et al., 2009)'
_computing_publication_material 'Olex2 (Dolomanov et al., 2009)'
_computing_structure_refinement 'ShelXL (Sheldrick, 2015)'
_diffrn_ambient_temperature 156
_diffrn_measured_fraction_theta_full 0.861
_diffrn_measured_fraction_theta_max 0.976
_diffrn_measurement_device_type 'multiwire proportional'
_diffrn_measurement_method 'phi and omega scans'
_diffrn_radiation_monochromator graphite
_diffrn_radiation_type CuK\a
_diffrn_radiation_wavelength 1.54178
_diffrn_reflns_av_R_equivalents 0.0147
_diffrn_reflns_av_unetI/netI 0.0192
_diffrn_reflns_Laue_measured_fraction_full 0.861
_diffrn_reflns_Laue_measured_fraction_max 0.976
_diffrn_reflns_limit_h_max 26
_diffrn_reflns_limit_h_min -13
_diffrn_reflns_limit_k_max 7
_diffrn_reflns_limit_k_min -8
_diffrn_reflns_limit_l_max 17
_diffrn_reflns_limit_l_min -17
_diffrn_reflns_number 3599
_diffrn_reflns_point_group_measured_fraction_full 0.858
_diffrn_reflns_point_group_measured_fraction_max 0.976
_diffrn_reflns_theta_full 67.679
_diffrn_reflns_theta_max 62.561
_diffrn_reflns_theta_min 3.283
_exptl_absorpt_coefficient_mu 1.722
_exptl_absorpt_correction_type none
_exptl_crystal_colour 'clear yellowish yellow'
_exptl_crystal_colour_lustre clear
_exptl_crystal_colour_modifier yellowish
_exptl_crystal_colour_primary yellow
_exptl_crystal_density_diffrn 1.454
_exptl_crystal_description block
_exptl_crystal_F_000 1108
_refine_diff_density_max 0.286
_refine_diff_density_min -0.248
_refine_diff_density_rms 0.043
_refine_ls_abs_structure_details
;
 Refined as an inversion twin.
;
_refine_ls_abs_structure_Flack 0.48(3)
_refine_ls_extinction_method none
_refine_ls_goodness_of_fit_ref 1.061
_refine_ls_hydrogen_treatment constr
_refine_ls_matrix_type full
_refine_ls_number_parameters 334
_refine_ls_number_reflns 2605
_refine_ls_number_restraints 1
_refine_ls_restrained_S_all 1.060
_refine_ls_R_factor_all 0.0291
_refine_ls_R_factor_gt 0.0290
_refine_ls_shift/su_max 0.000
_refine_ls_shift/su_mean 0.000
_refine_ls_structure_factor_coef Fsqd
_refine_ls_weighting_details
;
 w=1/[\s^2^(Fo^2^)+(0.0470P)^2^+2.1670P]
 where P=(Fo^2^+2Fc^2^)/3
;
_refine_ls_weighting_scheme calc
_refine_ls_wR_factor_gt 0.0796
_refine_ls_wR_factor_ref 0.0797
_reflns_Friedel_coverage 0.844
_reflns_Friedel_fraction_full 0.854
_reflns_Friedel_fraction_max 0.976
_reflns_number_gt 2597
_reflns_number_total 2605
_reflns_threshold_expression 'I > 2\s(I)'
_cod_data_source_file c7ce01483j2.cif
_cod_data_source_block 3
_cod_database_code 7229215
_shelxl_version_number 2013-2
_shelx_space_group_comment
;
The symmetry employed for this shelxl refinement is uniquely defined
by the following loop, which should always be used as a source of
symmetry information in preference to the above space-group names.
They are only intended as comments.
;
_olex2_refinement_description
;
1. Twinned data refinement
 Scales: 0.52(3) 0.48(3)
2. Fixed Uiso
 At 1.2 times of:
  All C(H) groups, All N(H) groups
 At 1.5 times of:
  All C(H,H,H) groups, All O(H,H) groups
3. Others
 Fixed Sof: H1A(0.5) H1B(0.5)
4.a Free rotating group:
 O2(H2A,H2B)
4.b Rotating group:
 O1(H1A,H1B)
4.c Aromatic/amide H refined with riding coordinates:
 N3(H3), C6(H6), C15(H15), C7(H7), C11(H11), C9(H9), C5(H5), C12(H12),
 C17(H17), C1(H1), C18(H18), C2(H2), C14(H14), C4(H4), C10(H10), C25(H25)
4.d Idealised Me refined as rotating group:
 C23(H23A,H23B,H23C), C24(H24A,H24B,H24C)
;
_olex2_submission_special_instructions 'No special instructions were received'

loop_
_space_group_symop_operation_xyz
'x, y, z'
'-x, y, -z'
'x+1/2, y+1/2, z'
'-x+1/2, y+1/2, -z'

loop_
_atom_site_label
_atom_site_type_symbol
_atom_site_fract_x
_atom_site_fract_y
_atom_site_fract_z
_atom_site_U_iso_or_equiv
_atom_site_adp_type
_atom_site_occupancy
_atom_site_site_symmetry_order
_atom_site_calc_flag
_atom_site_refinement_flags_posn
_atom_site_refinement_flags_adp
_atom_site_refinement_flags_occupancy
Zn1 Zn 0.5000 0.15853(7) 0.5000 0.02626(17) Uani 1 2 d S T P
P1 P 0.5000 0.9629(3) 1.0000 0.0566(4) Uani 1 2 d S T P
F1 F 0.5000 0.4189(4) 0.5000 0.0372(8) Uani 1 2 d S T P
O2 O 0.50682(10) 0.6452(5) 0.62863(15) 0.0322(5) Uani 1 1 d . . .
H2A H 0.5001 0.5683 0.5851 0.048 Uiso 1 1 d G . .
H2B H 0.4797 0.6333 0.6500 0.048 Uiso 1 1 d G . .
N1 N 0.42454(12) 0.1505(6) -0.45348(17) 0.0299(6) Uani 1 1 d . . .
N3 N 0.14395(11) 0.1518(6) -0.25946(17) 0.0310(6) Uani 1 1 d . . .
H3 H 0.1014 0.1560 -0.2899 0.037 Uiso 1 1 calc R . .
O1 O 0.5000 -0.1125(5) 0.5000 0.0329(9) Uani 1 2 d S T P
H1A H 0.4860 -0.1507 0.4405 0.049 Uiso 0.5 1 d GR . .
H1B H 0.4754 -0.1507 0.5228 0.049 Uiso 0.5 1 d GR . .
N2 N 0.42717(11) 0.1567(6) 0.34335(17) 0.0289(6) Uani 1 1 d . . .
O3 O 0.41639(17) 0.5973(6) 0.6843(3) 0.0751(13) Uani 1 1 d . . .
N4 N 0.38406(17) 0.5373(6) 0.7991(3) 0.0474(9) Uani 1 1 d . . .
C8 C 0.33213(14) 0.1477(7) 0.1419(2) 0.0294(7) Uani 1 1 d . . .
C6 C 0.37191(17) 0.0682(5) 0.3128(2) 0.0311(8) Uani 1 1 d . . .
H6 H 0.3655 0.0063 0.3609 0.037 Uiso 1 1 calc R . .
F4 F 0.5107(2) 0.8163(6) 0.9381(3) 0.1095(14) Uani 1 1 d . . .
C22 C 0.18293(14) 0.1453(7) -0.1585(2) 0.0290(7) Uani 1 1 d . . .
C15 C 0.29512(14) 0.1306(5) -0.2624(2) 0.0263(8) Uani 1 1 d . . .
H15 H 0.3392 0.1142 -0.2145 0.032 Uiso 1 1 calc R . .
C19 C 0.18167(13) 0.1506(6) -0.3060(2) 0.0276(6) Uani 1 1 d . . .
C3 C 0.32818(13) 0.1503(7) -0.3947(2) 0.0271(6) Uani 1 1 d . . .
C16 C 0.27791(13) 0.1503(6) -0.3619(2) 0.0259(6) Uani 1 1 d . . .
C7 C 0.32400(16) 0.0621(5) 0.2154(2) 0.0307(8) Uani 1 1 d . . .
H7 H 0.2853 -0.0005 0.1981 0.037 Uiso 1 1 calc R . .
C21 C 0.24865(14) 0.1325(5) -0.1371(2) 0.0265(8) Uani 1 1 d . . .
C20 C 0.24741(14) 0.1349(5) -0.2328(2) 0.0264(8) Uani 1 1 d . . .
C13 C 0.28161(14) 0.1439(6) 0.0370(2) 0.0298(7) Uani 1 1 d . . .
C11 C 0.16644(14) 0.1575(8) -0.0830(2) 0.0349(7) Uani 1 1 d . . .
H11 H 0.1225 0.1667 -0.0974 0.042 Uiso 1 1 calc R . .
C9 C 0.39032(16) 0.2367(5) 0.1736(2) 0.0313(8) Uani 1 1 d . . .
H9 H 0.3991 0.2950 0.1268 0.038 Uiso 1 1 calc R . .
C5 C 0.42814(17) 0.0470(5) -0.3815(2) 0.0320(8) Uani 1 1 d . . .
H5 H 0.4643 -0.0282 -0.3505 0.038 Uiso 1 1 calc R . .
C12 C 0.21582(14) 0.1558(8) 0.0136(2) 0.0351(7) Uani 1 1 d . . .
H12 H 0.2054 0.1629 0.0662 0.042 Uiso 1 1 calc R . .
C17 C 0.21193(15) 0.1740(6) -0.4328(2) 0.0294(7) Uani 1 1 d . . .
H17 H 0.2007 0.1922 -0.5005 0.035 Uiso 1 1 calc R . .
C1 C 0.37261(16) 0.2550(5) -0.4964(2) 0.0311(8) Uani 1 1 d . . .
H1 H 0.3693 0.3318 -0.5469 0.037 Uiso 1 1 calc R . .
C18 C 0.16368(14) 0.1714(6) -0.4060(2) 0.0301(7) Uani 1 1 d . . .
H18 H 0.1195 0.1834 -0.4544 0.036 Uiso 1 1 calc R . .
C2 C 0.32399(16) 0.2560(5) -0.4705(2) 0.0309(8) Uani 1 1 d . . .
H2 H 0.2875 0.3293 -0.5048 0.037 Uiso 1 1 calc R . .
C14 C 0.29765(14) 0.1327(6) -0.0393(2) 0.0287(8) Uani 1 1 d . . .
H14 H 0.3417 0.1251 -0.0246 0.034 Uiso 1 1 calc R . .
C4 C 0.38241(16) 0.0425(5) -0.3493(2) 0.0309(8) Uani 1 1 d . . .
H4 H 0.3877 -0.0329 -0.2970 0.037 Uiso 1 1 calc R . .
C10 C 0.43502(16) 0.2394(5) 0.2733(2) 0.0311(8) Uani 1 1 d . . .
H10 H 0.4737 0.3038 0.2933 0.037 Uiso 1 1 calc R . .
F3 F 0.4270(2) 0.9609(10) 0.9258(4) 0.155(3) Uani 1 1 d . . .
C23 C 0.3987(3) 0.4746(8) 0.8964(4) 0.0627(14) Uani 1 1 d . . .
H23A H 0.4372 0.4008 0.9225 0.094 Uiso 1 1 calc GR . .
H23B H 0.3619 0.4077 0.8915 0.094 Uiso 1 1 calc GR . .
H23C H 0.4068 0.5728 0.9412 0.094 Uiso 1 1 calc GR . .
C25 C 0.4258(2) 0.5377(9) 0.7645(4) 0.0608(14) Uani 1 1 d . . .
H25 H 0.4670 0.4873 0.8054 0.073 Uiso 1 1 calc R . .
F2 F 0.4872(3) 1.1059(7) 1.0617(4) 0.141(2) Uani 1 1 d . . .
C24 C 0.3217(2) 0.6194(9) 0.7409(4) 0.0694(18) Uani 1 1 d . . .
H24A H 0.2872 0.5372 0.7294 0.104 Uiso 1 1 calc GR . .
H24B H 0.3176 0.6567 0.6769 0.104 Uiso 1 1 calc GR . .
H24C H 0.3183 0.7201 0.7769 0.104 Uiso 1 1 calc GR . .

loop_
_atom_site_aniso_label
_atom_site_aniso_U_11
_atom_site_aniso_U_22
_atom_site_aniso_U_33
_atom_site_aniso_U_23
_atom_site_aniso_U_13
_atom_site_aniso_U_12
Zn1 0.0270(3) 0.0331(3) 0.0216(3) 0.000 0.0140(2) 0.000
P1 0.0461(9) 0.0526(10) 0.0595(10) 0.000 0.0159(8) 0.000
F1 0.0448(19) 0.039(2) 0.0334(17) 0.000 0.0230(15) 0.000
O2 0.0279(10) 0.0438(15) 0.0290(10) -0.0019(14) 0.0167(9) -0.0014(15)
N1 0.0306(13) 0.0359(15) 0.0269(12) 0.0015(17) 0.0168(10) 0.0042(18)
N3 0.0191(11) 0.0473(17) 0.0264(12) -0.0026(18) 0.0106(9) -0.0031(18)
O1 0.045(2) 0.030(2) 0.032(2) 0.000 0.0250(19) 0.000
N2 0.0287(12) 0.0361(15) 0.0235(11) 0.0019(17) 0.0137(10) 0.0002(18)
O3 0.068(2) 0.113(4) 0.071(2) -0.017(2) 0.0547(18) -0.023(2)
N4 0.0484(19) 0.058(2) 0.052(2) -0.0097(18) 0.0366(17) -0.0103(19)
C8 0.0296(15) 0.0346(19) 0.0273(14) 0.002(2) 0.0163(12) 0.001(2)
C6 0.0381(19) 0.037(2) 0.0252(16) 0.0026(15) 0.0206(15) -0.0023(17)
F4 0.118(3) 0.095(3) 0.107(3) -0.029(2) 0.046(3) 0.007(3)
C22 0.0237(14) 0.0361(19) 0.0286(14) 0.0032(19) 0.0135(12) -0.003(2)
C15 0.0210(13) 0.031(2) 0.0260(14) 0.0022(15) 0.0101(11) 0.0024(15)
C19 0.0240(14) 0.0331(17) 0.0260(13) -0.0013(19) 0.0124(11) -0.002(2)
C3 0.0262(14) 0.0323(17) 0.0234(13) -0.0014(18) 0.0123(11) -0.0031(19)
C16 0.0249(13) 0.0291(16) 0.0262(13) -0.0024(18) 0.0143(11) 0.0028(19)
C7 0.0287(16) 0.039(2) 0.0264(16) -0.0014(15) 0.0149(14) -0.0038(16)
C21 0.0236(14) 0.032(2) 0.0269(14) -0.0026(16) 0.0141(12) -0.0036(16)
C20 0.0241(14) 0.032(2) 0.0231(13) -0.0009(16) 0.0112(12) -0.0002(16)
C13 0.0287(14) 0.037(2) 0.0261(14) 0.0007(19) 0.0147(12) -0.002(2)
C11 0.0243(14) 0.051(2) 0.0340(15) -0.001(2) 0.0173(12) -0.004(2)
C9 0.0330(17) 0.039(2) 0.0256(16) 0.0020(15) 0.0171(14) -0.0035(16)
C5 0.0322(17) 0.040(2) 0.0281(16) 0.0051(16) 0.0176(14) 0.0100(17)
C12 0.0311(15) 0.050(2) 0.0294(15) 0.000(2) 0.0189(13) -0.005(2)
C17 0.0311(15) 0.035(2) 0.0223(13) -0.0012(16) 0.0130(12) 0.0019(18)
C1 0.0338(18) 0.036(2) 0.0276(16) 0.0060(15) 0.0179(14) 0.0058(16)
C18 0.0232(14) 0.037(2) 0.0264(14) -0.0027(18) 0.0086(12) -0.0004(18)
C2 0.0291(17) 0.037(2) 0.0274(16) 0.0032(15) 0.0146(14) 0.0073(16)
C14 0.0238(14) 0.038(2) 0.0264(14) 0.0032(16) 0.0134(12) -0.0011(16)
C4 0.0316(17) 0.037(2) 0.0299(16) 0.0044(16) 0.0192(14) 0.0057(17)
C10 0.0305(17) 0.037(2) 0.0277(16) 0.0006(16) 0.0153(14) -0.0032(16)
F3 0.061(2) 0.225(7) 0.130(4) 0.045(4) 0.006(2) 0.051(3)
C23 0.064(3) 0.073(4) 0.058(3) -0.006(3) 0.035(2) -0.011(3)
C25 0.047(2) 0.082(4) 0.064(3) -0.024(3) 0.036(2) -0.015(3)
F2 0.233(6) 0.091(4) 0.178(5) -0.020(3) 0.160(5) -0.007(4)
C24 0.068(3) 0.083(5) 0.080(3) 0.019(3) 0.053(3) 0.011(3)

loop_
_atom_type_symbol
_atom_type_description
_atom_type_scat_dispersion_real
_atom_type_scat_dispersion_imag
_atom_type_scat_source
C C 0.0181 0.0091 'International Tables Vol C Tables 4.2.6.8 and 6.1.1.4'
H H 0.0000 0.0000 'International Tables Vol C Tables 4.2.6.8 and 6.1.1.4'
F F 0.0727 0.0534 'International Tables Vol C Tables 4.2.6.8 and 6.1.1.4'
N N 0.0311 0.0180 'International Tables Vol C Tables 4.2.6.8 and 6.1.1.4'
O O 0.0492 0.0322 'International Tables Vol C Tables 4.2.6.8 and 6.1.1.4'
P P 0.2955 0.4335 'International Tables Vol C Tables 4.2.6.8 and 6.1.1.4'
Zn Zn -1.5491 0.6778 'International Tables Vol C Tables 4.2.6.8 and 6.1.1.4'

loop_
_geom_angle_atom_site_label_1
_geom_angle_atom_site_label_2
_geom_angle_atom_site_label_3
_geom_angle
_geom_angle_site_symmetry_1
_geom_angle_site_symmetry_3
F1 Zn1 N1 91.62(12) . 2_655
F1 Zn1 N1 91.62(12) . 1_556
F1 Zn1 O1 180.0 . .
F1 Zn1 N2 90.36(12) . 2_656
F1 Zn1 N2 90.36(12) . .
N1 Zn1 N1 176.8(2) 1_556 2_655
O1 Zn1 N1 88.38(12) . 1_556
O1 Zn1 N1 88.38(12) . 2_655
O1 Zn1 N2 89.64(12) . .
O1 Zn1 N2 89.64(12) . 2_656
N2 Zn1 N1 88.51(9) 2_656 1_556
N2 Zn1 N1 91.47(9) . 1_556
N2 Zn1 N1 91.47(9) 2_656 2_655
N2 Zn1 N1 88.51(9) . 2_655
N2 Zn1 N2 179.3(2) 2_656 .
F4 P1 F4 87.7(4) 2_657 .
F4 P1 F2 90.8(3) 2_657 .
F4 P1 F2 178.0(3) 2_657 2_657
F4 P1 F2 178.0(3) . .
F4 P1 F2 90.8(3) . 2_657
F3 P1 F4 89.5(3) 2_657 2_657
F3 P1 F4 89.5(3) . .
F3 P1 F4 89.7(3) 2_657 .
F3 P1 F4 89.7(3) . 2_657
F3 P1 F3 178.9(6) . 2_657
F3 P1 F2 91.7(4) . 2_657
F3 P1 F2 89.1(4) . .
F3 P1 F2 89.1(4) 2_657 2_657
F3 P1 F2 91.7(4) 2_657 .
F2 P1 F2 90.7(4) . 2_657
H2A O2 H2B 109.4 . .
C5 N1 Zn1 122.8(2) . 1_554
C5 N1 C1 116.7(3) . .
C1 N1 Zn1 120.5(2) . 1_554
C22 N3 H3 125.2 . .
C22 N3 C19 109.5(2) . .
C19 N3 H3 125.2 . .
Zn1 O1 H1A 110.1 . .
Zn1 O1 H1B 110.1 . .
H1A O1 H1B 108.8 . .
C6 N2 Zn1 120.5(2) . .
C10 N2 Zn1 122.9(2) . .
C10 N2 C6 116.6(3) . .
C23 N4 C24 117.0(4) . .
C25 N4 C23 124.0(4) . .
C25 N4 C24 118.6(4) . .
C7 C8 C13 121.4(3) . .
C9 C8 C7 116.3(3) . .
C9 C8 C13 122.3(3) . .
N2 C6 H6 118.3 . .
N2 C6 C7 123.5(3) . .
C7 C6 H6 118.3 . .
N3 C22 C21 109.3(3) . .
N3 C22 C11 129.4(3) . .
C11 C22 C21 121.2(3) . .
C16 C15 H15 120.1 . .
C16 C15 C20 119.8(3) . .
C20 C15 H15 120.1 . .
N3 C19 C20 108.7(2) . .
N3 C19 C18 129.6(3) . .
C18 C19 C20 121.6(3) . .
C2 C3 C16 122.2(3) . .
C2 C3 C4 116.9(3) . .
C4 C3 C16 120.9(3) . .
C15 C16 C3 120.6(3) . .
C15 C16 C17 119.6(3) . .
C17 C16 C3 119.7(3) . .
C8 C7 H7 119.9 . .
C6 C7 C8 120.1(3) . .
C6 C7 H7 119.9 . .
C22 C21 C20 105.7(3) . .
C14 C21 C22 120.0(3) . .
C14 C21 C20 134.1(3) . .
C15 C20 C19 119.2(3) . .
C15 C20 C21 134.0(3) . .
C19 C20 C21 106.7(3) . .
C12 C13 C8 119.3(3) . .
C14 C13 C8 121.1(3) . .
C14 C13 C12 119.6(3) . .
C22 C11 H11 121.1 . .
C12 C11 C22 117.8(3) . .
C12 C11 H11 121.1 . .
C8 C9 H9 120.2 . .
C10 C9 C8 119.6(3) . .
C10 C9 H9 120.2 . .
N1 C5 H5 118.0 . .
N1 C5 C4 124.0(3) . .
C4 C5 H5 118.0 . .
C13 C12 H12 118.9 . .
C11 C12 C13 122.2(3) . .
C11 C12 H12 118.9 . .
C16 C17 H17 119.2 . .
C18 C17 C16 121.6(3) . .
C18 C17 H17 119.2 . .
N1 C1 H1 118.4 . .
N1 C1 C2 123.2(3) . .
C2 C1 H1 118.4 . .
C19 C18 H18 121.0 . .
C17 C18 C19 118.0(3) . .
C17 C18 H18 121.0 . .
C3 C2 H2 119.9 . .
C1 C2 C3 120.1(3) . .
C1 C2 H2 119.9 . .
C21 C14 C13 119.3(3) . .
C21 C14 H14 120.4 . .
C13 C14 H14 120.4 . .
C3 C4 H4 120.4 . .
C5 C4 C3 119.1(3) . .
C5 C4 H4 120.4 . .
N2 C10 C9 123.9(3) . .
N2 C10 H10 118.0 . .
C9 C10 H10 118.0 . .
N4 C23 H23A 109.5 . .
N4 C23 H23B 109.5 . .
N4 C23 H23C 109.5 . .
H23A C23 H23B 109.5 . .
H23A C23 H23C 109.5 . .
H23B C23 H23C 109.5 . .
O3 C25 N4 126.1(5) . .
O3 C25 H25 117.0 . .
N4 C25 H25 117.0 . .
N4 C24 H24A 109.5 . .
N4 C24 H24B 109.5 . .
N4 C24 H24C 109.5 . .
H24A C24 H24B 109.5 . .
H24A C24 H24C 109.5 . .
H24B C24 H24C 109.5 . .

loop_
_geom_bond_atom_site_label_1
_geom_bond_atom_site_label_2
_geom_bond_distance
_geom_bond_site_symmetry_2
Zn1 F1 2.015(3) .
Zn1 N1 2.207(2) 2_655
Zn1 N1 2.207(2) 1_556
Zn1 O1 2.098(4) .
Zn1 N2 2.183(2) 2_656
Zn1 N2 2.183(2) .
P1 F4 1.574(4) .
P1 F4 1.574(4) 2_657
P1 F3 1.540(4) .
P1 F3 1.540(4) 2_657
P1 F2 1.575(5) 2_657
P1 F2 1.575(5) .
O2 H2A 0.8499 .
O2 H2B 0.8504 .
N1 Zn1 2.207(2) 1_554
N1 C5 1.332(5) .
N1 C1 1.345(5) .
N3 H3 0.8800 .
N3 C22 1.371(4) .
N3 C19 1.378(4) .
O1 H1A 0.8603 .
O1 H1B 0.8596 .
N2 C6 1.340(5) .
N2 C10 1.336(5) .
O3 C25 1.230(7) .
N4 C23 1.445(6) .
N4 C25 1.319(6) .
N4 C24 1.449(7) .
C8 C7 1.396(5) .
C8 C13 1.474(4) .
C8 C9 1.396(5) .
C6 H6 0.9500 .
C6 C7 1.375(5) .
C22 C21 1.421(4) .
C22 C11 1.389(4) .
C15 H15 0.9500 .
C15 C16 1.386(4) .
C15 C20 1.397(4) .
C19 C20 1.416(4) .
C19 C18 1.391(4) .
C3 C16 1.489(4) .
C3 C2 1.386(5) .
C3 C4 1.399(5) .
C16 C17 1.418(4) .
C7 H7 0.9500 .
C21 C20 1.453(4) .
C21 C14 1.386(4) .
C13 C12 1.414(4) .
C13 C14 1.393(4) .
C11 H11 0.9500 .
C11 C12 1.376(4) .
C9 H9 0.9500 .
C9 C10 1.380(5) .
C5 H5 0.9500 .
C5 C4 1.382(5) .
C12 H12 0.9500 .
C17 H17 0.9500 .
C17 C18 1.379(4) .
C1 H1 0.9500 .
C1 C2 1.377(5) .
C18 H18 0.9500 .
C2 H2 0.9500 .
C14 H14 0.9500 .
C4 H4 0.9500 .
C10 H10 0.9500 .
C23 H23A 0.9800 .
C23 H23B 0.9800 .
C23 H23C 0.9800 .
C25 H25 0.9500 .
C24 H24A 0.9800 .
C24 H24B 0.9800 .
C24 H24C 0.9800 .

loop_
_twin_individual_id
_twin_individual_mass_fraction_refined
1 0.52(3)
2 0.48(3)
